data_7014948
loop_
_publ_author_name
'Capel, Victoria L.'
'Dillon, Keith B.'
'Goeta, Andr\'es E'
'Howard, Judith A. K.'
'Monks, Philippa K.'
'Probert, Michael R.'
'Shepherd, Helena J.'
'Zorina, Natalia V.'

_publ_section_title
;
 Stereochemically inactive lone pairs in phosphorus(iii) compounds: the
 characterisation of some derivatives with the 2,5-(CF(3))(2)C(6)H(3)
 (Ar) substituent and their complexation behaviour towards Pt(ii)
 species.
;
_journal_issue 8
_journal_name_full 'Dalton transactions (Cambridge, England : 2003)'
_journal_page_first 1808
_journal_page_last 1816
_journal_paper_doi 10.1039/c0dt01313g
_journal_volume 40
_journal_year 2011
_chemical_formula_moiety 'C24 H9 F18 P'
_chemical_formula_sum 'C24 H9 F18 P'
_chemical_formula_weight 670.28
_chemical_name_systematic
;
?
;
_space_group_crystal_system triclinic
_space_group_IT_number 2
_space_group_name_Hall '-P 1'
_space_group_name_H-M_alt 'P -1'
_symmetry_cell_setting triclinic
_symmetry_space_group_name_Hall '-P 1'
_symmetry_space_group_name_H-M 'P -1'
_atom_sites_solution_hydrogens geom
_atom_sites_solution_primary direct
_atom_sites_solution_secondary difmap
_audit_creation_date 2010-09-29
_audit_creation_method
;
Olex2 1.1-beta
(compiled 2010.09.10 svn.r1414, GUI svn.r3225)
;
_cell_angle_alpha 100.3820(10)
_cell_angle_beta 93.6440(10)
_cell_angle_gamma 108.8960(10)
_cell_formula_units_Z 4
_cell_length_a 9.9017(6)
_cell_length_b 14.8952(9)
_cell_length_c 18.3713(11)
_cell_measurement_reflns_used 7221
_cell_measurement_temperature 100(2)
_cell_measurement_theta_max 26.35
_cell_measurement_theta_min 2.33
_cell_volume 2499.8(3)
_computing_cell_refinement 'SAINT v6.45A (Bruker, 2003)'
_computing_data_collection 'SMART v5.630 (Bruker, 2003)'
_computing_data_reduction 'SAINT v6.45A (Bruker, 2003)'
_computing_molecular_graphics
;
O. V. Dolomanov, L. J. Bourhis, R. J. Gildea, J. A. K. Howard and H. Puschmann,
OLEX2: a complete structure solution, refinement and analysis program.
J. Appl. Cryst. (2009). 42, 339-341.
;
_computing_publication_material
;
O. V. Dolomanov, L. J. Bourhis, R. J. Gildea, J. A. K. Howard and H. Puschmann,
OLEX2: a complete structure solution, refinement and analysis program.
J. Appl. Cryst. (2009). 42, 339-341.
;
_computing_structure_refinement 'SHELXL-97 (Sheldrick, 1997)'
_computing_structure_solution 'SHELXS-97 (Sheldrick, 1990)'
_diffrn_ambient_temperature 100(2)
_diffrn_detector 'CCD area detector'
_diffrn_detector_area_resol_mean 8
_diffrn_detector_type 'Bruker SMART CCD 1K area detector'
_diffrn_measured_fraction_theta_full 0.992
_diffrn_measured_fraction_theta_max 0.992
_diffrn_measurement_device 'three-circle diffractometer'
_diffrn_measurement_device_type 'CCD area detector'
_diffrn_measurement_method 'phi and omega scans'
_diffrn_orient_matrix_UB_11 -0.006652
_diffrn_orient_matrix_UB_12 -0.069471
_diffrn_orient_matrix_UB_13 -0.008974
_diffrn_orient_matrix_UB_21 0.029979
_diffrn_orient_matrix_UB_22 0.007358
_diffrn_orient_matrix_UB_23 0.054199
_diffrn_orient_matrix_UB_31 -0.102902
_diffrn_orient_matrix_UB_32 -0.019229
_diffrn_orient_matrix_UB_33 0.008663
_diffrn_radiation_monochromator graphite
_diffrn_radiation_probe x-ray
_diffrn_radiation_source 'fine-focus sealed tube'
_diffrn_radiation_type MoK\a
_diffrn_radiation_wavelength 0.71073
_diffrn_radiation_xray_symbol K-L~3~
_diffrn_reflns_av_R_equivalents 0.0403
_diffrn_reflns_av_sigmaI/netI 0.0651
_diffrn_reflns_limit_h_max 12
_diffrn_reflns_limit_h_min -12
_diffrn_reflns_limit_k_max 18
_diffrn_reflns_limit_k_min -18
_diffrn_reflns_limit_l_max 22
_diffrn_reflns_limit_l_min -22
_diffrn_reflns_number 21478
_diffrn_reflns_theta_full 26.38
_diffrn_reflns_theta_max 26.38
_diffrn_reflns_theta_min 1.14
_diffrn_source 'sealed X-ray tube'
_diffrn_source_current 35.0
_diffrn_source_power 1.75
_diffrn_source_target Mo
_diffrn_source_voltage 50.0
_exptl_absorpt_coefficient_mu 0.259
_exptl_absorpt_correction_T_max 1.0
_exptl_absorpt_correction_T_min 0.82357
_exptl_absorpt_correction_type multi-scan
_exptl_absorpt_process_details
;
SADABS v.2.10 (Bruker,2003) was used for absorption correction.
R(int) was 0.0416 before and 0.0305 after correction.
The Ratio of minimum to maximum transmission is 0.823570.
The \l/2 correction factor is 0.0000
;
_exptl_crystal_colour colourless
_exptl_crystal_colour_lustre clear
_exptl_crystal_colour_modifier light
_exptl_crystal_colour_primary colourless
_exptl_crystal_density_diffrn 1.781
_exptl_crystal_description block
_exptl_crystal_F_000 1320
_exptl_crystal_size_max 0.19
_exptl_crystal_size_mid 0.17
_exptl_crystal_size_min 0.11
_refine_diff_density_max 0.640
_refine_diff_density_min -0.480
_refine_diff_density_rms 0.067
_refine_ls_extinction_method none
_refine_ls_goodness_of_fit_ref 1.028
_refine_ls_hydrogen_treatment constr
_refine_ls_matrix_type full
_refine_ls_number_parameters 775
_refine_ls_number_reflns 10178
_refine_ls_number_restraints 0
_refine_ls_restrained_S_all 1.028
_refine_ls_R_factor_all 0.0820
_refine_ls_R_factor_gt 0.0507
_refine_ls_shift/su_max 0.000
_refine_ls_shift/su_mean 0.000
_refine_ls_structure_factor_coef Fsqd
_refine_ls_weighting_details 'calc w=1/[\s^2^(Fo^2^)+(0.0420P)^2^+1.6620P] where P=(Fo^2^+2Fc^2^)/3'
_refine_ls_weighting_scheme calc
_refine_ls_wR_factor_gt 0.1052
_refine_ls_wR_factor_ref 0.1162
_reflns_number_gt 7127
_reflns_number_total 10178
_reflns_threshold_expression >2sigma(I)
_cod_data_source_file C0DT01313G.TXT
_cod_data_source_block ar3p
_cod_depositor_comments
;
The following automatic conversions were performed:
'_symmetry_cell_setting' value 'Triclinic' changed to 'triclinic'
according to '/home/saulius/struct/CIF-dictionaries/cif_core.dic'
dictionary named 'cif_core.dic' version 2.4.1 from 2010-06-29.

Automatic conversion script
Id: cif_fix_enum 1555 2011-01-17 13:19:09Z saulius 
;
_cod_original_sg_symbol_H-M P-1
_cod_database_code 7014948

loop_
_space_group_symop_id
_space_group_symop_operation_xyz
1 'x, y, z'
2 '-x, -y, -z'

loop_
_atom_site_label
_atom_site_type_symbol
_atom_site_fract_x
_atom_site_fract_y
_atom_site_fract_z
_atom_site_U_iso_or_equiv
_atom_site_adp_type
_atom_site_occupancy
_atom_site_symmetry_multiplicity
_atom_site_calc_flag
_atom_site_refinement_flags
_atom_site_disorder_assembly
_atom_site_disorder_group
P1 P 0.05970(8) 0.21907(5) 0.34120(4) 0.01748(16) Uani 1 1 d . . .
F7B3 F -0.04651(19) 0.37323(13) 0.31379(9) 0.0293(4) Uani 1 1 d . . .
F7B1 F -0.10671(18) 0.27589(12) 0.20570(10) 0.0300(4) Uani 1 1 d . . .
F7A3 F 0.05878(19) 0.08900(12) 0.20726(9) 0.0290(4) Uani 1 1 d . . .
F7B2 F -0.02115(18) 0.43013(12) 0.21425(9) 0.0286(4) Uani 1 1 d . . .
C1B C 0.1869(3) 0.2947(2) 0.28807(15) 0.0188(6) Uani 1 1 d . . .
F7C3 F -0.1026(2) 0.11626(13) 0.44961(11) 0.0407(5) Uani 1 1 d . . .
C1A C 0.1587(3) 0.14070(19) 0.36620(15) 0.0181(6) Uani 1 1 d . . .
F7A1 F -0.09121(19) -0.01936(13) 0.25358(11) 0.0386(5) Uani 1 1 d . . .
F7C1 F -0.2376(2) 0.19165(14) 0.41353(11) 0.0385(5) Uani 1 1 d . . .
F7C2 F -0.2079(2) 0.18542(15) 0.52872(11) 0.0469(5) Uani 1 1 d . . .
F7A2 F 0.0773(2) -0.05164(13) 0.19857(11) 0.0448(5) Uani 1 1 d . . .
C1C C 0.0882(3) 0.3063(2) 0.43128(15) 0.0197(6) Uani 1 1 d . . .
C2C C 0.2009(3) 0.3947(2) 0.44838(15) 0.0222(6) Uani 1 1 d . . .
H2C H 0.2703 0.4090 0.4149 0.027 Uiso 1 1 calc R . .
C6A C 0.1438(3) 0.0517(2) 0.31833(16) 0.0208(6) Uani 1 1 d . . .
C6B C 0.1426(3) 0.35329(19) 0.24645(15) 0.0193(6) Uani 1 1 d . . .
C2B C 0.3246(3) 0.2906(2) 0.28306(15) 0.0195(6) Uani 1 1 d . . .
H2B H 0.3572 0.2515 0.3104 0.023 Uiso 1 1 calc R . .
C7B C -0.0070(3) 0.3582(2) 0.24522(15) 0.0218(6) Uani 1 1 d . . .
C6C C -0.0121(3) 0.2877(2) 0.48264(16) 0.0223(6) Uani 1 1 d . . .
C5B C 0.2345(3) 0.4056(2) 0.20303(16) 0.0247(7) Uani 1 1 d . . .
H5B H 0.2032 0.4450 0.1755 0.030 Uiso 1 1 calc R . .
C5A C 0.2110(3) -0.0098(2) 0.33923(17) 0.0248(7) Uani 1 1 d . . .
H5A H 0.2021 -0.0683 0.3054 0.030 Uiso 1 1 calc R . .
C2A C 0.2406(3) 0.1620(2) 0.43521(15) 0.0211(6) Uani 1 1 d . . .
H2A H 0.2533 0.2216 0.4687 0.025 Uiso 1 1 calc R . .
C3A C 0.3046(3) 0.0992(2) 0.45696(16) 0.0228(6) Uani 1 1 d . . .
C3C C 0.2140(3) 0.4627(2) 0.51367(16) 0.0255(7) Uani 1 1 d . . .
C3B C 0.4151(3) 0.3423(2) 0.23916(16) 0.0216(6) Uani 1 1 d . . .
C4B C 0.3708(3) 0.4010(2) 0.19950(16) 0.0260(7) Uani 1 1 d . . .
H4B H 0.4337 0.4376 0.1702 0.031 Uiso 1 1 calc R . .
C4A C 0.2907(3) 0.0128(2) 0.40840(17) 0.0268(7) Uani 1 1 d . . .
H4A H 0.3354 -0.0301 0.4227 0.032 Uiso 1 1 calc R . .
C5C C 0.0040(4) 0.3561(2) 0.54791(17) 0.0307(8) Uani 1 1 d . . .
H5C H -0.0636 0.3423 0.5824 0.037 Uiso 1 1 calc R . .
C7C C -0.1404(4) 0.1953(2) 0.46841(18) 0.0310(8) Uani 1 1 d . . .
C8B C 0.5637(3) 0.3376(2) 0.23354(18) 0.0304(7) Uani 1 1 d . . .
C7A C 0.0481(3) 0.0175(2) 0.24427(17) 0.0264(7) Uani 1 1 d . . .
C4C C 0.1155(4) 0.4431(2) 0.56355(16) 0.0292(7) Uani 1 1 d . . .
H4C H 0.1247 0.4894 0.6082 0.035 Uiso 1 1 calc R . .
C8C C 0.3386(4) 0.5570(2) 0.53162(18) 0.0361(8) Uani 1 1 d . . .
C8A C 0.3852(4) 0.1259(2) 0.53364(18) 0.0330(8) Uani 1 1 d . . .
P2 P 0.38603(8) 0.78548(5) 0.15865(4) 0.01599(16) Uani 1 1 d . . .
F7F2 F 0.23756(19) 0.74777(12) 0.30679(10) 0.0308(4) Uani 1 1 d . . .
F7F1 F 0.16450(17) 0.63198(12) 0.20883(9) 0.0262(4) Uani 1 1 d . . .
F7E2 F 0.4292(2) 1.01333(13) 0.21852(10) 0.0355(5) Uani 1 1 d . . .
F7D1 F 0.08038(19) 0.79294(12) 0.09253(10) 0.0305(4) Uani 1 1 d . . .
F7F3 F 0.19326(18) 0.59956(12) 0.31701(9) 0.0286(4) Uani 1 1 d . . .
F7D3 F 0.26947(18) 0.87135(12) 0.04887(10) 0.0304(4) Uani 1 1 d . . .
F7E3 F 0.5448(2) 0.94600(12) 0.28122(9) 0.0337(4) Uani 1 1 d . . .
C2D C 0.3313(3) 0.60217(19) 0.05973(15) 0.0178(6) Uani 1 1 d . . .
H2D H 0.4000 0.5927 0.0932 0.021 Uiso 1 1 calc R . .
F7D2 F 0.07271(19) 0.79149(12) -0.02469(10) 0.0321(4) Uani 1 1 d . . .
F7E1 F 0.6485(2) 1.09074(12) 0.26599(10) 0.0415(5) Uani 1 1 d . . .
C1E C 0.5394(3) 0.86574(19) 0.12283(15) 0.0163(6) Uani 1 1 d . . .
C2F C 0.6222(3) 0.73467(19) 0.21290(14) 0.0169(6) Uani 1 1 d . . .
H2F H 0.6752 0.7705 0.1799 0.020 Uiso 1 1 calc R . .
C1D C 0.3024(3) 0.68894(19) 0.07395(15) 0.0153(6) Uani 1 1 d . . .
C3D C 0.2609(3) 0.5292(2) -0.00272(16) 0.0201(6) Uani 1 1 d . . .
C1F C 0.4778(3) 0.72490(19) 0.21435(14) 0.0167(6) Uani 1 1 d . . .
C4F C 0.6158(3) 0.6407(2) 0.30692(16) 0.0227(6) Uani 1 1 d . . .
H4F H 0.6627 0.6119 0.3377 0.027 Uiso 1 1 calc R . .
C6D C 0.1990(3) 0.6997(2) 0.02301(15) 0.0185(6) Uani 1 1 d . . .
C6F C 0.4041(3) 0.67268(19) 0.26546(15) 0.0195(6) Uani 1 1 d . . .
C3F C 0.6905(3) 0.6934(2) 0.25849(15) 0.0188(6) Uani 1 1 d . . .
C3E C 0.6980(3) 0.8987(2) 0.02849(15) 0.0190(6) Uani 1 1 d . . .
C2E C 0.5874(3) 0.8358(2) 0.05625(15) 0.0190(6) Uani 1 1 d . . .
H2E H 0.5433 0.7707 0.0292 0.023 Uiso 1 1 calc R . .
C5F C 0.4728(3) 0.6303(2) 0.31025(16) 0.0225(6) Uani 1 1 d . . .
H5F H 0.4211 0.5939 0.3433 0.027 Uiso 1 1 calc R . .
C6E C 0.6064(3) 0.96357(19) 0.16074(15) 0.0195(6) Uani 1 1 d . . .
C7F C 0.2507(3) 0.6633(2) 0.27441(16) 0.0227(7) Uani 1 1 d . . .
C7E C 0.5579(3) 1.0036(2) 0.23170(17) 0.0258(7) Uani 1 1 d . . .
C4E C 0.7643(3) 0.9940(2) 0.06704(17) 0.0242(7) Uani 1 1 d . . .
H4E H 0.8411 1.0369 0.0483 0.029 Uiso 1 1 calc R . .
C8E C 0.7424(3) 0.8659(2) -0.04511(17) 0.0270(7) Uani 1 1 d . . .
C8D C 0.2894(3) 0.4353(2) -0.01727(18) 0.0270(7) Uani 1 1 d . . .
C5E C 0.7177(3) 1.0259(2) 0.13299(17) 0.0241(7) Uani 1 1 d . . .
H5E H 0.7624 1.0912 0.1595 0.029 Uiso 1 1 calc R . .
C4D C 0.1610(3) 0.5415(2) -0.05244(16) 0.0239(7) Uani 1 1 d . . .
H4D H 0.1137 0.4918 -0.0952 0.029 Uiso 1 1 calc R . .
C5D C 0.1304(3) 0.6267(2) -0.03934(16) 0.0230(6) Uani 1 1 d . . .
H5D H 0.0617 0.6354 -0.0733 0.028 Uiso 1 1 calc R . .
C8F C 0.8480(3) 0.7073(2) 0.25828(17) 0.0260(7) Uani 1 1 d . . .
C7D C 0.1553(3) 0.7883(2) 0.03535(17) 0.0235(7) Uani 1 1 d . . .
F8D1 F 0.39307(18) 0.43255(11) 0.03151(9) 0.0275(4) Uani 1 1 d . . .
F8F1 F 0.90154(19) 0.74226(15) 0.20107(11) 0.0410(5) Uani 1 1 d . . .
F8B3 F 0.66599(19) 0.42109(14) 0.26676(12) 0.0430(5) Uani 1 1 d . . .
F8D3 F 0.3294(2) 0.41687(14) -0.08528(10) 0.0416(5) Uani 1 1 d . . .
F8A1 F 0.3050(2) 0.14439(16) 0.58619(10) 0.0453(5) Uani 1 1 d . . .
F8C3 F 0.4056(3) 0.57704(15) 0.47337(11) 0.0778(9) Uani 1 1 d . . .
F8E1 F 0.7270(2) 0.77174(13) -0.05883(11) 0.0447(5) Uani 1 1 d . . .
F8F2 F 0.9271(2) 0.76806(17) 0.31973(11) 0.0526(6) Uani 1 1 d . . .
F8D2 F 0.1717(2) 0.36046(13) -0.01560(15) 0.0564(7) Uani 1 1 d . . .
F8E2 F 0.6639(2) 0.87769(16) -0.10184(10) 0.0480(5) Uani 1 1 d . . .
F8B2 F 0.5889(2) 0.32056(18) 0.16291(11) 0.0571(6) Uani 1 1 d . . .
F8F3 F 0.8727(2) 0.62395(15) 0.25597(14) 0.0525(6) Uani 1 1 d . . .
F8B1 F 0.5873(2) 0.26989(15) 0.26475(14) 0.0521(6) Uani 1 1 d . . .
F8C2 F 0.4394(2) 0.55608(17) 0.58185(13) 0.0599(6) Uani 1 1 d . . .
F8E3 F 0.8797(2) 0.91360(15) -0.04999(11) 0.0499(6) Uani 1 1 d . . .
F8A2 F 0.4310(3) 0.05658(17) 0.55044(11) 0.0571(7) Uani 1 1 d . . .
F8A3 F 0.5010(2) 0.20649(17) 0.54329(12) 0.0567(6) Uani 1 1 d . . .
F8C1 F 0.2988(3) 0.63026(15) 0.56119(16) 0.0782(8) Uani 1 1 d . . .

loop_
_atom_site_aniso_label
_atom_site_aniso_U_11
_atom_site_aniso_U_22
_atom_site_aniso_U_33
_atom_site_aniso_U_23
_atom_site_aniso_U_13
_atom_site_aniso_U_12
P1 0.0187(4) 0.0176(4) 0.0159(4) 0.0018(3) 0.0030(3) 0.0067(3)
F7B3 0.0330(10) 0.0407(11) 0.0214(9) 0.0063(8) 0.0055(8) 0.0221(9)
F7B1 0.0233(9) 0.0237(9) 0.0360(10) 0.0004(8) -0.0040(8) 0.0033(8)
F7A3 0.0380(11) 0.0263(9) 0.0208(9) 0.0035(7) 0.0024(8) 0.0097(8)
F7B2 0.0324(10) 0.0256(9) 0.0296(10) 0.0100(8) -0.0016(8) 0.0109(8)
C1B 0.0206(15) 0.0188(15) 0.0136(14) 0.0006(11) 0.0020(12) 0.0036(12)
F7C3 0.0403(12) 0.0269(10) 0.0595(13) 0.0150(9) 0.0247(10) 0.0111(9)
C1A 0.0172(15) 0.0169(14) 0.0215(15) 0.0055(12) 0.0081(12) 0.0058(12)
F7A1 0.0244(10) 0.0382(11) 0.0450(12) 0.0127(9) -0.0044(9) -0.0006(9)
F7C1 0.0297(11) 0.0421(11) 0.0376(11) 0.0013(9) 0.0001(9) 0.0086(9)
F7C2 0.0447(12) 0.0566(13) 0.0343(11) 0.0094(10) 0.0251(10) 0.0067(10)
F7A2 0.0601(14) 0.0338(11) 0.0367(11) -0.0157(9) -0.0107(10) 0.0266(10)
C1C 0.0259(16) 0.0228(15) 0.0134(14) 0.0019(12) 0.0011(12) 0.0139(13)
C2C 0.0320(17) 0.0227(16) 0.0149(14) 0.0044(12) 0.0030(13) 0.0131(14)
C6A 0.0195(15) 0.0198(15) 0.0225(15) 0.0038(12) 0.0048(12) 0.0059(12)
C6B 0.0223(15) 0.0160(14) 0.0146(14) -0.0014(11) 0.0009(12) 0.0026(12)
C2B 0.0220(15) 0.0184(15) 0.0161(14) 0.0006(11) 0.0001(12) 0.0064(12)
C7B 0.0288(17) 0.0197(15) 0.0167(15) 0.0042(12) 0.0012(13) 0.0083(13)
C6C 0.0253(16) 0.0268(16) 0.0191(15) 0.0056(12) 0.0031(13) 0.0143(13)
C5B 0.0334(18) 0.0201(15) 0.0199(15) 0.0044(12) 0.0022(13) 0.0084(14)
C5A 0.0262(17) 0.0192(15) 0.0289(17) 0.0022(13) 0.0050(14) 0.0090(13)
C2A 0.0230(16) 0.0224(15) 0.0175(15) 0.0016(12) 0.0060(12) 0.0080(13)
C3A 0.0216(16) 0.0276(16) 0.0224(16) 0.0069(13) 0.0033(13) 0.0119(13)
C3C 0.0354(18) 0.0197(15) 0.0216(16) 0.0017(12) -0.0017(14) 0.0120(14)
C3B 0.0225(16) 0.0178(15) 0.0193(15) -0.0018(12) 0.0038(12) 0.0030(13)
C4B 0.0272(17) 0.0245(16) 0.0204(16) 0.0061(13) 0.0049(13) -0.0002(14)
C4A 0.0268(17) 0.0279(17) 0.0319(18) 0.0089(14) 0.0054(14) 0.0160(14)
C5C 0.0343(19) 0.044(2) 0.0188(16) 0.0056(14) 0.0093(14) 0.0193(16)
C7C 0.0297(18) 0.0368(19) 0.0292(18) 0.0084(15) 0.0148(15) 0.0123(15)
C8B 0.0255(18) 0.0297(18) 0.0311(18) 0.0033(14) 0.0106(15) 0.0033(15)
C7A 0.0271(18) 0.0194(16) 0.0296(17) -0.0012(13) 0.0011(14) 0.0078(14)
C4C 0.041(2) 0.0327(18) 0.0169(15) -0.0033(13) 0.0026(14) 0.0215(16)
C8C 0.055(2) 0.0225(17) 0.0239(18) -0.0039(14) -0.0002(17) 0.0103(16)
C8A 0.036(2) 0.040(2) 0.0291(18) 0.0072(15) 0.0020(15) 0.0214(17)
P2 0.0161(4) 0.0150(4) 0.0155(4) 0.0021(3) 0.0026(3) 0.0038(3)
F7F2 0.0324(10) 0.0293(10) 0.0344(10) 0.0049(8) 0.0148(8) 0.0146(8)
F7F1 0.0182(9) 0.0342(10) 0.0250(9) 0.0087(8) 0.0054(7) 0.0056(8)
F7E2 0.0385(11) 0.0364(11) 0.0354(11) 0.0026(8) 0.0091(9) 0.0199(9)
F7D1 0.0321(10) 0.0281(10) 0.0339(10) 0.0021(8) 0.0074(8) 0.0155(8)
F7F3 0.0272(10) 0.0316(10) 0.0296(10) 0.0128(8) 0.0151(8) 0.0081(8)
F7D3 0.0232(9) 0.0188(9) 0.0444(11) 0.0099(8) -0.0062(8) 0.0009(8)
F7E3 0.0507(12) 0.0276(10) 0.0199(9) 0.0021(8) 0.0016(8) 0.0117(9)
C2D 0.0162(14) 0.0179(14) 0.0181(14) 0.0039(11) 0.0033(12) 0.0039(12)
F7D2 0.0307(10) 0.0286(10) 0.0358(10) 0.0098(8) -0.0096(8) 0.0096(8)
F7E1 0.0493(13) 0.0217(10) 0.0362(11) -0.0113(8) 0.0013(10) -0.0008(9)
C1E 0.0157(14) 0.0139(14) 0.0172(14) 0.0039(11) -0.0015(11) 0.0027(11)
C2F 0.0223(15) 0.0145(14) 0.0126(13) 0.0015(11) 0.0032(12) 0.0050(12)
C1D 0.0119(14) 0.0149(14) 0.0163(14) 0.0042(11) 0.0048(11) -0.0003(11)
C3D 0.0161(15) 0.0195(15) 0.0212(15) 0.0006(12) 0.0063(12) 0.0028(12)
C1F 0.0214(15) 0.0138(14) 0.0111(13) -0.0019(11) 0.0011(11) 0.0038(12)
C4F 0.0276(17) 0.0231(16) 0.0185(15) 0.0053(12) 0.0008(13) 0.0101(13)
C6D 0.0167(14) 0.0187(14) 0.0188(14) 0.0075(12) 0.0059(12) 0.0019(12)
C6F 0.0238(16) 0.0149(14) 0.0163(14) -0.0013(11) 0.0042(12) 0.0040(12)
C3F 0.0193(15) 0.0170(14) 0.0167(14) -0.0016(11) -0.0003(12) 0.0049(12)
C3E 0.0151(14) 0.0228(15) 0.0201(15) 0.0061(12) -0.0002(12) 0.0075(12)
C2E 0.0163(15) 0.0148(14) 0.0216(15) 0.0032(12) -0.0009(12) 0.0004(12)
C5F 0.0288(17) 0.0205(15) 0.0158(14) 0.0049(12) 0.0035(13) 0.0048(13)
C6E 0.0201(15) 0.0146(14) 0.0204(15) 0.0017(11) -0.0054(12) 0.0040(12)
C7F 0.0262(17) 0.0249(16) 0.0183(15) 0.0072(12) 0.0079(13) 0.0080(13)
C7E 0.0287(18) 0.0175(15) 0.0241(16) -0.0017(13) -0.0023(14) 0.0026(13)
C4E 0.0177(15) 0.0228(16) 0.0334(18) 0.0142(13) 0.0031(13) 0.0041(13)
C8E 0.0232(17) 0.0291(17) 0.0261(17) 0.0097(14) 0.0066(14) 0.0028(14)
C8D 0.0170(16) 0.0222(16) 0.0359(19) -0.0023(14) 0.0033(14) 0.0032(13)
C5E 0.0248(16) 0.0137(14) 0.0286(17) 0.0016(12) -0.0036(13) 0.0027(13)
C4D 0.0197(15) 0.0238(16) 0.0198(15) -0.0047(12) 0.0007(12) 0.0016(13)
C5D 0.0216(16) 0.0275(16) 0.0176(15) 0.0042(12) -0.0012(12) 0.0065(13)
C8F 0.0240(17) 0.0279(17) 0.0275(17) 0.0084(14) 0.0040(14) 0.0093(14)
C7D 0.0187(15) 0.0211(16) 0.0273(16) 0.0072(13) -0.0022(13) 0.0022(13)
F8D1 0.0315(10) 0.0214(9) 0.0296(10) 0.0038(7) 0.0036(8) 0.0099(8)
F8F1 0.0239(10) 0.0652(14) 0.0433(12) 0.0288(11) 0.0126(9) 0.0170(10)
F8B3 0.0219(10) 0.0375(11) 0.0592(14) -0.0011(10) -0.0017(9) 0.0034(9)
F8D3 0.0427(12) 0.0511(12) 0.0296(10) -0.0157(9) -0.0042(9) 0.0291(10)
F8A1 0.0549(13) 0.0679(14) 0.0232(10) 0.0035(10) 0.0051(9) 0.0378(12)
F8C3 0.129(2) 0.0340(12) 0.0256(11) 0.0012(9) 0.0149(13) -0.0295(13)
F8E1 0.0662(15) 0.0322(11) 0.0403(12) 0.0082(9) 0.0304(11) 0.0183(10)
F8F2 0.0241(11) 0.0785(16) 0.0395(12) -0.0078(11) -0.0079(9) 0.0096(11)
F8D2 0.0240(11) 0.0174(10) 0.119(2) 0.0030(11) 0.0121(12) 0.0010(8)
F8E2 0.0561(14) 0.0738(15) 0.0221(10) 0.0153(10) 0.0051(10) 0.0303(12)
F8B2 0.0332(12) 0.0971(18) 0.0337(12) -0.0035(12) 0.0138(10) 0.0199(12)
F8F3 0.0328(11) 0.0442(12) 0.0991(18) 0.0346(12) 0.0246(12) 0.0249(10)
F8B1 0.0353(12) 0.0475(13) 0.0932(18) 0.0352(12) 0.0321(12) 0.0253(10)
F8C2 0.0414(13) 0.0639(15) 0.0537(14) 0.0113(12) -0.0118(11) -0.0057(11)
F8E3 0.0281(11) 0.0622(14) 0.0404(12) -0.0007(10) 0.0167(9) -0.0061(10)
F8A2 0.0866(18) 0.0726(16) 0.0331(11) 0.0035(11) -0.0082(11) 0.0622(14)
F8A3 0.0393(13) 0.0771(16) 0.0380(12) 0.0070(11) -0.0124(10) 0.0049(12)
F8C1 0.0770(18) 0.0266(12) 0.115(2) -0.0182(13) -0.0018(16) 0.0166(12)

loop_
_atom_type_symbol
_atom_type_description
_atom_type_scat_dispersion_real
_atom_type_scat_dispersion_imag
_atom_type_scat_source
C C 0.0033 0.0016 'International Tables Vol C Tables 4.2.6.8 and 6.1.1.4'
H H 0.0000 0.0000 'International Tables Vol C Tables 4.2.6.8 and 6.1.1.4'
F F 0.0171 0.0103 'International Tables Vol C Tables 4.2.6.8 and 6.1.1.4'
P P 0.1023 0.0942 'International Tables Vol C Tables 4.2.6.8 and 6.1.1.4'

loop_
_geom_angle_atom_site_label_1
_geom_angle_atom_site_label_2
_geom_angle_atom_site_label_3
_geom_angle
_geom_angle_site_symmetry_1
_geom_angle_site_symmetry_3
_geom_angle_publ_flag
F7B3 C7B F7B1 106.6(2) . . ?
F7B3 C7B C6B 112.8(2) . . ?
F7B1 C7B C6B 112.0(2) . . ?
F7A3 C7A F7A1 106.5(2) . . ?
F7A3 C7A C6A 113.0(2) . . ?
F7B2 C7B F7B3 106.1(2) . . ?
F7B2 C7B F7B1 106.2(2) . . ?
F7B2 C7B C6B 112.6(2) . . ?
C1B C6B C7B 121.3(2) . . ?
F7C3 C7C C6C 111.9(3) . . ?
C1A P1 C1B 101.51(12) . . ?
C1A P1 C1C 101.08(12) . . ?
C1A C6A C7A 121.4(3) . . ?
C1A C2A C3A 122.1(3) . . ?
F7A1 C7A C6A 111.1(2) . . ?
F7C1 C7C F7C3 107.0(3) . . ?
F7C1 C7C F7C2 106.8(3) . . ?
F7C1 C7C C6C 112.2(3) . . ?
F7C2 C7C F7C3 106.6(3) . . ?
F7C2 C7C C6C 111.8(3) . . ?
F7A2 C7A F7A3 106.5(2) . . ?
F7A2 C7A F7A1 106.8(2) . . ?
F7A2 C7A C6A 112.6(2) . . ?
C1C P1 C1B 100.91(13) . . ?
C1C C2C C3C 121.2(3) . . ?
C1C C6C C7C 121.8(3) . . ?
C2C C1C P1 122.0(2) . . ?
C2C C1C C6C 117.6(3) . . ?
C2C C3C C8C 120.2(3) . . ?
C6A C1A P1 121.2(2) . . ?
C6B C1B P1 120.4(2) . . ?
C2B C1B P1 121.9(2) . . ?
C2B C1B C6B 117.5(3) . . ?
C2B C3B C4B 120.4(3) . . ?
C2B C3B C8B 121.5(3) . . ?
C6C C1C P1 120.2(2) . . ?
C5B C6B C1B 120.7(3) . . ?
C5B C6B C7B 117.9(3) . . ?
C5B C4B C3B 119.3(3) . . ?
C5A C6A C1A 121.0(3) . . ?
C5A C6A C7A 117.5(3) . . ?
C5A C4A C3A 119.0(3) . . ?
C2A C1A P1 121.8(2) . . ?
C2A C1A C6A 116.8(3) . . ?
C2A C3A C8A 118.5(3) . . ?
C3B C2B C1B 121.5(3) . . ?
C4B C5B C6B 120.7(3) . . ?
C4B C3B C8B 118.1(3) . . ?
C4A C5A C6A 120.9(3) . . ?
C4A C3A C2A 120.1(3) . . ?
C4A C3A C8A 121.5(3) . . ?
C5C C6C C1C 120.2(3) . . ?
C5C C6C C7C 118.0(3) . . ?
C5C C4C C3C 119.2(3) . . ?
C4C C3C C2C 120.4(3) . . ?
C4C C3C C8C 119.3(3) . . ?
C4C C5C C6C 121.3(3) . . ?
F7F2 C7F F7F1 106.8(2) . . ?
F7F2 C7F F7F3 106.5(2) . . ?
F7F2 C7F C6F 112.4(2) . . ?
F7F1 C7F F7F3 106.2(2) . . ?
F7F1 C7F C6F 112.5(2) . . ?
F7E2 C7E F7E3 106.7(2) . . ?
F7E2 C7E C6E 111.6(2) . . ?
F7D1 C7D F7D3 106.9(2) . . ?
F7D1 C7D F7D2 106.6(2) . . ?
F7D1 C7D C6D 112.5(2) . . ?
F7F3 C7F C6F 112.1(2) . . ?
F7D3 C7D F7D2 105.8(2) . . ?
F7D3 C7D C6D 112.4(2) . . ?
F7E3 C7E C6E 112.4(2) . . ?
C2D C1D P2 122.8(2) . . ?
C2D C1D C6D 117.5(2) . . ?
C2D C3D C8D 121.2(3) . . ?
F7D2 C7D C6D 112.2(2) . . ?
F7E1 C7E F7E2 106.6(2) . . ?
F7E1 C7E F7E3 106.8(2) . . ?
F7E1 C7E C6E 112.4(3) . . ?
C1E P2 C1D 100.86(12) . . ?
C1E P2 C1F 101.29(12) . . ?
C1E C6E C7E 121.3(3) . . ?
C2F C1F P2 122.7(2) . . ?
C2F C1F C6F 117.2(3) . . ?
C2F C3F C8F 121.0(3) . . ?
C1D C6D C7D 121.5(2) . . ?
C3D C2D C1D 121.1(3) . . ?
C1F P2 C1D 101.93(12) . . ?
C1F C6F C7F 121.2(3) . . ?
C4F C3F C2F 120.4(3) . . ?
C4F C3F C8F 118.6(3) . . ?
C4F C5F C6F 120.3(3) . . ?
C6D C1D P2 119.6(2) . . ?
C6F C1F P2 119.9(2) . . ?
C3F C2F C1F 121.5(3) . . ?
C3E C2E C1E 121.5(3) . . ?
C2E C1E P2 122.5(2) . . ?
C2E C1E C6E 117.4(2) . . ?
C2E C3E C4E 120.3(3) . . ?
C2E C3E C8E 120.3(3) . . ?
C5F C4F C3F 119.6(3) . . ?
C5F C6F C1F 120.9(3) . . ?
C5F C6F C7F 117.9(2) . . ?
C6E C1E P2 119.9(2) . . ?
C4E C3E C8E 119.4(3) . . ?
C4E C5E C6E 120.6(3) . . ?
C5E C6E C1E 120.7(3) . . ?
C5E C6E C7E 118.0(2) . . ?
C5E C4E C3E 119.4(3) . . ?
C4D C3D C2D 120.6(3) . . ?
C4D C3D C8D 118.2(3) . . ?
C4D C5D C6D 120.8(3) . . ?
C5D C6D C1D 120.7(3) . . ?
C5D C6D C7D 117.7(3) . . ?
C5D C4D C3D 119.3(3) . . ?
F8D1 C8D C3D 113.7(2) . . ?
F8D1 C8D F8D3 106.5(2) . . ?
F8F1 C8F C3F 113.2(2) . . ?
F8F1 C8F F8F2 106.8(3) . . ?
F8F1 C8F F8F3 106.9(2) . . ?
F8B3 C8B C3B 112.0(3) . . ?
F8D3 C8D C3D 111.5(3) . . ?
F8A1 C8A C3A 112.1(3) . . ?
F8A1 C8A F8A3 105.6(3) . . ?
F8C3 C8C C3C 113.3(3) . . ?
F8E1 C8E C3E 112.6(2) . . ?
F8F2 C8F C3F 111.8(2) . . ?
F8F2 C8F F8F3 106.1(3) . . ?
F8D2 C8D C3D 111.5(2) . . ?
F8D2 C8D F8D1 107.1(3) . . ?
F8D2 C8D F8D3 106.1(2) . . ?
F8E2 C8E C3E 112.0(3) . . ?
F8E2 C8E F8E1 105.9(3) . . ?
F8E2 C8E F8E3 106.9(2) . . ?
F8B2 C8B C3B 111.9(3) . . ?
F8B2 C8B F8B3 105.7(3) . . ?
F8F3 C8F C3F 111.6(2) . . ?
F8B1 C8B C3B 113.0(3) . . ?
F8B1 C8B F8B3 106.3(3) . . ?
F8B1 C8B F8B2 107.5(3) . . ?
F8C2 C8C C3C 111.9(3) . . ?
F8C2 C8C F8C3 104.8(3) . . ?
F8E3 C8E C3E 112.7(3) . . ?
F8E3 C8E F8E1 106.3(3) . . ?
F8A2 C8A C3A 113.0(3) . . ?
F8A2 C8A F8A1 106.4(3) . . ?
F8A2 C8A F8A3 107.0(3) . . ?
F8A3 C8A C3A 112.2(3) . . ?
F8C1 C8C C3C 111.7(3) . . ?
F8C1 C8C F8C3 109.5(3) . . ?
F8C1 C8C F8C2 105.1(3) . . ?

loop_
_geom_bond_atom_site_label_1
_geom_bond_atom_site_label_2
_geom_bond_distance
_geom_bond_site_symmetry_2
_geom_bond_publ_flag
P1 C1B 1.855(3) . ?
P1 C1A 1.847(3) . ?
P1 C1C 1.854(3) . ?
F7B3 C7B 1.344(3) . ?
F7B1 C7B 1.345(3) . ?
F7A3 C7A 1.344(3) . ?
F7B2 C7B 1.340(3) . ?
C1B C6B 1.409(4) . ?
C1B C2B 1.392(4) . ?
F7C3 C7C 1.341(4) . ?
C1A C6A 1.411(4) . ?
C1A C2A 1.387(4) . ?
F7A1 C7A 1.344(3) . ?
F7C1 C7C 1.330(4) . ?
F7C2 C7C 1.336(3) . ?
F7A2 C7A 1.327(3) . ?
C1C C2C 1.390(4) . ?
C1C C6C 1.410(4) . ?
C2C C3C 1.392(4) . ?
C6A C5A 1.385(4) . ?
C6A C7A 1.511(4) . ?
C6B C7B 1.507(4) . ?
C6B C5B 1.389(4) . ?
C2B C3B 1.383(4) . ?
C6C C5C 1.389(4) . ?
C6C C7C 1.508(4) . ?
C5B C4B 1.378(4) . ?
C5A C4A 1.377(4) . ?
C2A C3A 1.388(4) . ?
C3A C4A 1.387(4) . ?
C3A C8A 1.493(4) . ?
C3C C4C 1.379(4) . ?
C3C C8C 1.504(4) . ?
C3B C4B 1.387(4) . ?
C3B C8B 1.505(4) . ?
C5C C4C 1.371(5) . ?
C8B F8B3 1.333(4) . ?
C8B F8B2 1.332(4) . ?
C8B F8B1 1.321(4) . ?
C8C F8C3 1.324(4) . ?
C8C F8C2 1.320(4) . ?
C8C F8C1 1.317(4) . ?
C8A F8A1 1.335(4) . ?
C8A F8A2 1.330(4) . ?
C8A F8A3 1.339(4) . ?
P2 C1E 1.845(3) . ?
P2 C1D 1.853(3) . ?
P2 C1F 1.853(3) . ?
F7F2 C7F 1.341(3) . ?
F7F1 C7F 1.344(3) . ?
F7E2 C7E 1.340(4) . ?
F7D1 C7D 1.329(3) . ?
F7F3 C7F 1.346(3) . ?
F7D3 C7D 1.348(3) . ?
F7E3 C7E 1.344(3) . ?
C2D C1D 1.395(4) . ?
C2D C3D 1.393(4) . ?
F7D2 C7D 1.348(3) . ?
F7E1 C7E 1.329(3) . ?
C1E C2E 1.391(4) . ?
C1E C6E 1.413(4) . ?
C2F C1F 1.392(4) . ?
C2F C3F 1.386(4) . ?
C1D C6D 1.410(4) . ?
C3D C8D 1.496(4) . ?
C3D C4D 1.382(4) . ?
C1F C6F 1.415(4) . ?
C4F C3F 1.383(4) . ?
C4F C5F 1.380(4) . ?
C6D C5D 1.389(4) . ?
C6D C7D 1.501(4) . ?
C6F C5F 1.390(4) . ?
C6F C7F 1.503(4) . ?
C3F C8F 1.505(4) . ?
C3E C2E 1.384(4) . ?
C3E C4E 1.386(4) . ?
C3E C8E 1.496(4) . ?
C6E C7E 1.507(4) . ?
C6E C5E 1.384(4) . ?
C4E C5E 1.383(4) . ?
C8E F8E1 1.335(4) . ?
C8E F8E2 1.332(4) . ?
C8E F8E3 1.332(3) . ?
C8D F8D1 1.335(3) . ?
C8D F8D3 1.343(3) . ?
C8D F8D2 1.333(3) . ?
C4D C5D 1.381(4) . ?
C8F F8F1 1.322(3) . ?
C8F F8F2 1.330(4) . ?
C8F F8F3 1.335(3) . ?
